data_2209265
loop_
_publ_author_name
'Linden, Anthony'
'Basu Baul, Tushar S.'
'Singh, Keisham S.'

_publ_section_title
;2-{(<i>E</i>)-3-[(<i>E</i>)-4-Bromophenyliminomethyl]-4-hydroxyphenyldiazenyl}benzoic
 acid toluene hemisolvate
;
_journal_coeditor_code NC2016
_journal_issue 6
_journal_name_full 'Acta Crystallographica Section E'
_journal_page_first o2566
_journal_page_last o2568
_journal_paper_doi 10.1107/S1600536806019556
_journal_volume 62
_journal_year 2006
_chemical_formula_iupac 'C20 H14 Br N3 O3 , 0.5C7 H8'
_chemical_formula_moiety 'C20 H14 Br N3 O3 , 0.5C7 H8'
_chemical_formula_sum 'C23.5 H18 Br N3 O3'
_chemical_formula_weight 470.32
_chemical_melting_point 488
_chemical_name_systematic
;
2-{(E)-3-[(E)-4-bromophenyliminomethyl]-4-hydroxyphenyldiazenyl}benzoic
acid toluene hemisolvate
;
_space_group_IT_number 2
_symmetry_cell_setting triclinic
_symmetry_space_group_name_Hall '-P 1'
_symmetry_space_group_name_H-M 'P -1'
_atom_sites_solution_hydrogens mixed
_atom_sites_solution_primary direct
_atom_sites_solution_secondary difmap
_audit_creation_method SHELXL97
_cell_angle_alpha 88.1844(17)
_cell_angle_beta 85.3535(16)
_cell_angle_gamma 69.6152(13)
_cell_formula_units_Z 2
_cell_length_a 8.2708(3)
_cell_length_b 10.7547(3)
_cell_length_c 12.3929(3)
_cell_measurement_reflns_used 15871
_cell_measurement_temperature 160.0(10)
_cell_measurement_theta_max 27.5
_cell_measurement_theta_min 2.0
_cell_volume 1029.91(5)
_computing_cell_refinement 'DENZO-SMN (Otwinowski & Minor, 1997)'
_computing_data_collection 'COLLECT (Nonius, 2000)'
_computing_data_reduction 'DENZO-SMN and SCALEPACK (Otwinowski & Minor, 1997)'
_computing_molecular_graphics 'ORTEPII (Johnson, 1976)'
_computing_publication_material 'SHELXL97 and PLATON (Spek, 2003)'
_computing_structure_refinement 'SHELXL97 (Sheldrick, 1997)'
_computing_structure_solution 'SIR92 (Altomare <i>et al.</i>,  1994)'
_diffrn_ambient_temperature 160.0(10)
_diffrn_detector_area_resol_mean 9
_diffrn_measured_fraction_theta_full 0.998
_diffrn_measured_fraction_theta_max 0.998
_diffrn_measurement_device_type 'Nonius KappaCCD area-detector'
_diffrn_measurement_method '\f and \w scans with \k offsets'
_diffrn_radiation_monochromator 'horizontally mounted graphite crystal'
_diffrn_radiation_source 'Nonius FR590 sealed tube generator'
_diffrn_radiation_type 'Mo K\a'
_diffrn_radiation_wavelength 0.71073
_diffrn_reflns_av_R_equivalents 0.0467
_diffrn_reflns_av_sigmaI/netI 0.0334
_diffrn_reflns_limit_h_max 10
_diffrn_reflns_limit_h_min -10
_diffrn_reflns_limit_k_max 13
_diffrn_reflns_limit_k_min -13
_diffrn_reflns_limit_l_max 16
_diffrn_reflns_limit_l_min -16
_diffrn_reflns_number 23736
_diffrn_reflns_theta_full 27.48
_diffrn_reflns_theta_max 27.48
_diffrn_reflns_theta_min 2.02
_diffrn_standards_decay_% 0
_diffrn_standards_number 0
_exptl_absorpt_coefficient_mu 2.033
_exptl_absorpt_correction_T_max 0.795
_exptl_absorpt_correction_T_min 0.671
_exptl_absorpt_correction_type multi-scan
_exptl_absorpt_process_details '(Blessing, 1995)'
_exptl_crystal_colour orange
_exptl_crystal_density_diffrn 1.516
_exptl_crystal_density_method 'not measured'
_exptl_crystal_description tablet
_exptl_crystal_F_000 478
_exptl_crystal_size_max 0.20
_exptl_crystal_size_mid 0.13
_exptl_crystal_size_min 0.08
_refine_diff_density_max 0.392
_refine_diff_density_min -0.541
_refine_ls_extinction_method none
_refine_ls_goodness_of_fit_ref 1.034
_refine_ls_hydrogen_treatment mixed
_refine_ls_matrix_type full
_refine_ls_number_parameters 304
_refine_ls_number_reflns 4718
_refine_ls_number_restraints 42
_refine_ls_restrained_S_all 1.057
_refine_ls_R_factor_all 0.0549
_refine_ls_R_factor_gt 0.0368
_refine_ls_shift/su_max 0.001
_refine_ls_shift/su_mean 0.000
_refine_ls_structure_factor_coef Fsqd
_refine_ls_weighting_details 'w = 1/[\s^2^(Fo^2^)+(0.053P)^2^+0.3064P] where P=(Fo^2^+2Fc^2^)/3'
_refine_ls_weighting_scheme calc
_refine_ls_wR_factor_gt 0.0883
_refine_ls_wR_factor_ref 0.0977
_reflns_number_gt 3707
_reflns_number_total 4718
_reflns_threshold_expression I>2\s(I)
_cod_data_source_file nc2016.cif
_cod_data_source_block I
_cod_depositor_comments
;
The following automatic conversions were performed:

'_atom_sites_solution_hydrogens' value 'geom & difmap' was changed to
'mixed'.

Automatic conversion script
Id: cif_fix_values 6452 2018-10-05 10:23:21Z andrius 
;
_cod_original_formula_sum 'C23.50 H18 Br N3 O3'
_cod_database_code 2209265
_cod_database_fobs_code 2209265

loop_
_symmetry_equiv_pos_as_xyz
'x, y, z'
'-x, -y, -z'

loop_
_atom_site_type_symbol
_atom_site_label
_atom_site_fract_x
_atom_site_fract_y
_atom_site_fract_z
_atom_site_U_iso_or_equiv
_atom_site_adp_type
_atom_site_calc_flag
_atom_site_refinement_flags
_atom_site_occupancy
Br Br 0.44009(4) 0.04891(3) 0.766823(18) 0.05472(12) Uani d . 1
O O1 1.3161(2) 0.42359(16) -0.20657(14) 0.0430(4) Uani d . 1
H H1 1.284(4) 0.418(3) -0.151(3) 0.065(10) Uiso d . 1
O O2 1.4231(2) 0.55577(18) -0.30282(13) 0.0528(4) Uani d . 1
O O3 0.9806(2) 0.01190(14) 0.16860(13) 0.0379(3) Uani d . 1
H H3 0.935(4) 0.018(3) 0.235(3) 0.064(9) Uiso d . 1
N N1 1.2353(2) 0.46922(16) -0.00150(13) 0.0301(4) Uani d . 1
N N2 1.1797(2) 0.44947(16) 0.09301(13) 0.0307(4) Uani d . 1
N N3 0.8637(2) 0.10556(17) 0.35734(14) 0.0321(4) Uani d . 1
C C1 1.3672(3) 0.5279(2) -0.21609(18) 0.0377(5) Uani d . 1
C C2 1.3519(3) 0.6092(2) -0.11623(17) 0.0323(4) Uani d . 1
C C3 1.2868(2) 0.58301(19) -0.01285(16) 0.0299(4) Uani d . 1
C C4 1.2786(3) 0.6647(2) 0.07402(18) 0.0351(5) Uani d . 1
H H4 1.2337 0.6470 0.1435 0.042 Uiso calc R 1
C C5 1.3351(3) 0.7707(2) 0.0599(2) 0.0393(5) Uani d . 1
H H5 1.3295 0.8259 0.1194 0.047 Uiso calc R 1
C C6 1.4002(3) 0.7969(2) -0.0416(2) 0.0409(5) Uani d . 1
H H6 1.4399 0.8697 -0.0513 0.049 Uiso calc R 1
C C7 1.4076(3) 0.7175(2) -0.12851(19) 0.0385(5) Uani d . 1
H H7 1.4512 0.7370 -0.1978 0.046 Uiso calc R 1
C C8 1.1351(2) 0.33465(19) 0.10655(16) 0.0292(4) Uani d . 1
C C9 1.0639(3) 0.3183(2) 0.20855(16) 0.0302(4) Uani d . 1
H H9 1.0518 0.3815 0.2633 0.036 Uiso calc R 1
C C10 1.0092(2) 0.21081(19) 0.23262(15) 0.0289(4) Uani d . 1
C C11 1.0312(3) 0.11612(19) 0.15073(16) 0.0308(4) Uani d . 1
C C12 1.1057(3) 0.1325(2) 0.04804(17) 0.0336(4) Uani d . 1
H H12 1.1212 0.0686 -0.0067 0.040 Uiso calc R 1
C C13 1.1561(3) 0.2394(2) 0.02591(16) 0.0319(4) Uani d . 1
H H13 1.2056 0.2496 -0.0442 0.038 Uiso calc R 1
C C14 0.9216(3) 0.2012(2) 0.33750(16) 0.0320(4) Uani d . 1
H H14 0.9071 0.2657 0.3915 0.038 Uiso calc R 1
C C15 0.7677(3) 0.0982(2) 0.45573(16) 0.0326(4) Uani d . 1
C C16 0.6688(3) 0.2086(2) 0.51642(18) 0.0394(5) Uani d . 1
H H16 0.6655 0.2944 0.4933 0.047 Uiso calc R 1
C C17 0.5748(3) 0.1940(2) 0.61074(18) 0.0424(5) Uani d . 1
H H17 0.5088 0.2691 0.6534 0.051 Uiso calc R 1
C C18 0.5788(3) 0.0681(2) 0.64176(16) 0.0376(5) Uani d . 1
C C19 0.6741(3) -0.0424(2) 0.58207(18) 0.0379(5) Uani d . 1
H H19 0.6750 -0.1279 0.6045 0.046 Uiso calc R 1
C C20 0.7687(3) -0.0268(2) 0.48883(17) 0.0356(5) Uani d . 1
H H20 0.8352 -0.1024 0.4468 0.043 Uiso calc R 1
C C21 -0.0859(13) 0.3670(8) 0.6524(6) 0.090(2) Uani d PU 0.50
H H21A -0.1945 0.4248 0.6888 0.135 Uiso calc PR 0.50
H H21B 0.0030 0.3373 0.7046 0.135 Uiso calc PR 0.50
H H21C -0.1036 0.2898 0.6227 0.135 Uiso calc PR 0.50
C C22 -0.0283(7) 0.4422(5) 0.5623(3) 0.0560(14) Uani d PGU 0.50
C C23 -0.1486(5) 0.5402(5) 0.5054(4) 0.059(2) Uani d PGU 0.50
H H23 -0.2687 0.5610 0.5240 0.070 Uiso calc PR 0.50
C C24 -0.0929(10) 0.6079(4) 0.4215(4) 0.076(2) Uani d PGU 0.50
H H24 -0.1751 0.6749 0.3826 0.091 Uiso calc PR 0.50
C C25 0.0829(11) 0.5775(6) 0.3943(3) 0.080(2) Uani d PGU 0.50
H H25 0.1210 0.6238 0.3369 0.096 Uiso calc PR 0.50
C C26 0.2032(7) 0.4795(7) 0.4511(4) 0.075(2) Uani d PGU 0.50
H H26 0.3233 0.4587 0.4326 0.090 Uiso calc PR 0.50
C C27 0.1475(6) 0.4118(5) 0.5351(4) 0.0517(18) Uani d PGU 0.50
H H27 0.2297 0.3448 0.5739 0.062 Uiso calc PR 0.50

loop_
_atom_site_aniso_label
_atom_site_aniso_U_11
_atom_site_aniso_U_22
_atom_site_aniso_U_33
_atom_site_aniso_U_12
_atom_site_aniso_U_13
_atom_site_aniso_U_23
Br 0.0791(2) 0.0700(2) 0.03262(14) -0.05045(16) 0.00867(11) -0.00286(11)
O1 0.0588(11) 0.0394(9) 0.0303(8) -0.0175(8) 0.0041(8) -0.0060(7)
O2 0.0641(11) 0.0561(10) 0.0358(9) -0.0208(9) 0.0101(8) 0.0005(8)
O3 0.0499(9) 0.0324(8) 0.0354(8) -0.0209(7) 0.0077(7) -0.0081(6)
N1 0.0308(8) 0.0283(8) 0.0313(9) -0.0103(7) -0.0026(7) -0.0007(7)
N2 0.0323(9) 0.0301(8) 0.0305(8) -0.0115(7) -0.0015(7) -0.0027(7)
N3 0.0363(9) 0.0321(9) 0.0290(8) -0.0135(8) -0.0012(7) -0.0011(7)
C1 0.0363(11) 0.0354(11) 0.0364(11) -0.0067(9) -0.0008(9) 0.0019(9)
C2 0.0271(10) 0.0309(10) 0.0350(11) -0.0054(8) -0.0024(8) 0.0013(8)
C3 0.0272(10) 0.0264(9) 0.0349(10) -0.0077(8) -0.0023(8) -0.0005(8)
C4 0.0367(11) 0.0326(11) 0.0359(11) -0.0120(9) -0.0025(9) -0.0028(9)
C5 0.0396(12) 0.0300(11) 0.0492(13) -0.0113(9) -0.0089(10) -0.0049(9)
C6 0.0352(11) 0.0318(11) 0.0580(14) -0.0140(10) -0.0073(10) 0.0039(10)
C7 0.0323(11) 0.0364(11) 0.0455(12) -0.0112(9) -0.0023(9) 0.0083(10)
C8 0.0301(10) 0.0275(10) 0.0304(10) -0.0099(8) -0.0030(8) -0.0037(8)
C9 0.0328(10) 0.0298(10) 0.0281(9) -0.0105(8) -0.0025(8) -0.0063(8)
C10 0.0299(10) 0.0292(10) 0.0274(9) -0.0098(8) -0.0018(8) -0.0045(8)
C11 0.0305(10) 0.0269(10) 0.0347(10) -0.0097(8) -0.0004(8) -0.0036(8)
C12 0.0382(11) 0.0304(10) 0.0319(10) -0.0118(9) 0.0029(8) -0.0098(8)
C13 0.0341(10) 0.0305(10) 0.0289(10) -0.0092(9) 0.0024(8) -0.0042(8)
C14 0.0366(11) 0.0327(10) 0.0272(10) -0.0121(9) -0.0038(8) -0.0033(8)
C15 0.0369(11) 0.0353(11) 0.0280(10) -0.0154(9) -0.0030(8) 0.0007(8)
C16 0.0520(13) 0.0334(11) 0.0358(11) -0.0203(10) 0.0043(10) -0.0003(9)
C17 0.0549(14) 0.0403(12) 0.0353(11) -0.0224(11) 0.0077(10) -0.0071(9)
C18 0.0485(12) 0.0490(13) 0.0257(10) -0.0300(11) -0.0041(9) 0.0028(9)
C19 0.0460(12) 0.0363(11) 0.0374(11) -0.0210(10) -0.0085(10) 0.0070(9)
C20 0.0399(11) 0.0326(11) 0.0363(11) -0.0145(9) -0.0047(9) -0.0006(9)
C21 0.133(6) 0.082(5) 0.071(5) -0.064(4) 0.029(4) -0.026(4)
C22 0.072(4) 0.058(3) 0.049(3) -0.038(3) 0.015(3) -0.026(3)
C23 0.060(4) 0.047(4) 0.069(5) -0.016(3) -0.010(3) -0.022(4)
C24 0.110(6) 0.057(4) 0.070(5) -0.036(4) -0.029(4) -0.009(4)
C25 0.145(6) 0.073(4) 0.048(4) -0.070(4) 0.004(4) -0.022(3)
C26 0.091(5) 0.082(4) 0.067(4) -0.055(4) 0.032(3) -0.035(3)
C27 0.057(3) 0.056(4) 0.047(4) -0.024(3) -0.006(3) -0.007(3)

loop_
_atom_type_symbol
_atom_type_description
_atom_type_scat_dispersion_real
_atom_type_scat_dispersion_imag
_atom_type_scat_source
C C 0.0033 0.0016
; International Tables for Crystallography (1992).
Vol. C, Tables 4.2.6.8 and 6.1.1.4
;
H H 0.0000 0.0000
; International Tables for Crystallography (1992).
Vol. C, Tables 4.2.6.8 and 6.1.1.4
;
Br Br -0.2901 2.4595
; International Tables for Crystallography (1992).
Vol. C, Tables 4.2.6.8 and 6.1.1.4
;
N N 0.0061 0.0033
; International Tables for Crystallography (1992).
Vol. C, Tables 4.2.6.8 and 6.1.1.4
;
O O 0.0106 0.0060
; International Tables for Crystallography (1992).
Vol. C, Tables 4.2.6.8 and 6.1.1.4
;

loop_
_geom_angle_atom_site_label_1
_geom_angle_atom_site_label_2
_geom_angle_atom_site_label_3
_geom_angle
C1 O1 H1 110(3)
C11 O3 H3 107(2)
N2 N1 C3 114.77(16)
N1 N2 C8 115.49(16)
C14 N3 C15 121.65(18)
O2 C1 O1 120.1(2)
O2 C1 C2 121.8(2)
O1 C1 C2 118.12(18)
C7 C2 C3 118.3(2)
C7 C2 C1 116.84(19)
C3 C2 C1 124.82(18)
C4 C3 C2 120.05(18)
C4 C3 N1 122.57(18)
C2 C3 N1 117.36(18)
C5 C4 C3 120.5(2)
C5 C4 H4 119.8
C3 C4 H4 119.8
C4 C5 C6 119.9(2)
C4 C5 H5 120.1
C6 C5 H5 120.1
C7 C6 C5 120.3(2)
C7 C6 H6 119.9
C5 C6 H6 119.9
C6 C7 C2 121.0(2)
C6 C7 H7 119.5
C2 C7 H7 119.5
C9 C8 N2 115.10(17)
C9 C8 C13 119.31(18)
N2 C8 C13 125.58(18)
C8 C9 C10 121.28(18)
C8 C9 H9 119.4
C10 C9 H9 119.4
C9 C10 C11 118.66(18)
C9 C10 C14 120.44(18)
C11 C10 C14 120.78(18)
O3 C11 C12 118.90(18)
O3 C11 C10 121.44(18)
C12 C11 C10 119.66(18)
C13 C12 C11 120.66(18)
C13 C12 H12 119.7
C11 C12 H12 119.7
C12 C13 C8 120.41(19)
C12 C13 H13 119.8
C8 C13 H13 119.8
N3 C14 C10 120.22(18)
N3 C14 H14 119.9
C10 C14 H14 119.9
C16 C15 C20 119.55(19)
C16 C15 N3 123.41(18)
C20 C15 N3 116.98(19)
C17 C16 C15 120.2(2)
C17 C16 H16 119.9
C15 C16 H16 119.9
C16 C17 C18 118.9(2)
C16 C17 H17 120.6
C18 C17 H17 120.6
C19 C18 C17 121.8(2)
C19 C18 Br 119.18(16)
C17 C18 Br 118.92(17)
C18 C19 C20 118.79(19)
C18 C19 H19 120.6
C20 C19 H19 120.6
C19 C20 C15 120.7(2)
C19 C20 H20 119.6
C15 C20 H20 119.6
C22 C21 H21A 109.5
C22 C21 H21B 109.5
H21A C21 H21B 109.5
C22 C21 H21C 109.5
H21A C21 H21C 109.5
H21B C21 H21C 109.5
C23 C22 C27 120.0
C23 C22 C21 120.8(6)
C27 C22 C21 119.2(6)
C24 C23 C22 120.0
C24 C23 H23 120.0
C22 C23 H23 120.0
C23 C24 C25 120.0
C23 C24 H24 120.0
C25 C24 H24 120.0
C24 C25 C26 120.0
C24 C25 H25 120.0
C26 C25 H25 120.0
C27 C26 C25 120.0
C27 C26 H26 120.0
C25 C26 H26 120.0
C26 C27 C22 120.0
C26 C27 H27 120.0
C22 C27 H27 120.0

loop_
_geom_bond_atom_site_label_1
_geom_bond_atom_site_label_2
_geom_bond_distance
Br C18 1.902(2)
O1 C1 1.329(3)
O1 H1 0.73(3)
O2 C1 1.206(3)
O3 C11 1.333(2)
O3 H3 0.87(3)
N1 N2 1.262(2)
N1 C3 1.429(3)
N2 C8 1.408(3)
N3 C14 1.286(3)
N3 C15 1.416(3)
C1 C2 1.509(3)
C2 C7 1.394(3)
C2 C3 1.408(3)
C3 C4 1.393(3)
C4 C5 1.377(3)
C4 H4 0.9500
C5 C6 1.387(3)
C5 H5 0.9500
C6 C7 1.380(3)
C6 H6 0.9500
C7 H7 0.9500
C8 C9 1.383(3)
C8 C13 1.411(3)
C9 C10 1.396(3)
C9 H9 0.9500
C10 C11 1.417(3)
C10 C14 1.455(3)
C11 C12 1.402(3)
C12 C13 1.366(3)
C12 H12 0.9500
C13 H13 0.9500
C14 H14 0.9500
C15 C16 1.387(3)
C15 C20 1.391(3)
C16 C17 1.386(3)
C16 H16 0.9500
C17 C18 1.387(3)
C17 H17 0.9500
C18 C19 1.374(3)
C19 C20 1.381(3)
C19 H19 0.9500
C20 H20 0.9500
C21 C22 1.501(8)
C21 H21A 0.9800
C21 H21B 0.9800
C21 H21C 0.9800
C22 C23 1.3900
C22 C27 1.3900
C23 C24 1.3900
C23 H23 0.9500
C24 C25 1.3900
C24 H24 0.9500
C25 C26 1.3900
C25 H25 0.9500
C26 C27 1.3900
C26 H26 0.9500
C27 H27 0.9500

loop_
_geom_hbond_atom_site_label_D
_geom_hbond_atom_site_label_H
_geom_hbond_atom_site_label_A
_geom_hbond_site_symmetry_A
_geom_hbond_distance_DH
_geom_hbond_distance_HA
_geom_hbond_distance_DA
_geom_hbond_angle_DHA
_geom_hbond_publ_flag
O1 H1 N1 . 0.73(3) 1.92(3) 2.593(2) 154(4) yes
O3 H3 N3 . 0.87(3) 1.76(3) 2.554(2) 151(3) yes
C6 H6 Br 1_664 0.95 2.92 3.630(2) 133 yes
C12 H12 O3 2_755 0.95 2.53 3.388(3) 151 yes
C17 H17 O1 1_456 0.95 2.49 3.419(3) 166 yes
C26 H26 O2 2_765 0.95 2.50 3.374(6) 153 yes

loop_
_geom_torsion_atom_site_label_1
_geom_torsion_atom_site_label_2
_geom_torsion_atom_site_label_3
_geom_torsion_atom_site_label_4
_geom_torsion
C3 N1 N2 C8 -177.49(15)
O2 C1 C2 C7 -0.8(3)
O1 C1 C2 C7 179.60(19)
O2 C1 C2 C3 179.5(2)
O1 C1 C2 C3 -0.1(3)
C7 C2 C3 C4 0.2(3)
C1 C2 C3 C4 179.93(19)
C7 C2 C3 N1 -178.19(17)
C1 C2 C3 N1 1.5(3)
N2 N1 C3 C4 0.9(3)
N2 N1 C3 C2 179.22(17)
C2 C3 C4 C5 -0.5(3)
N1 C3 C4 C5 177.81(18)
C3 C4 C5 C6 0.2(3)
C4 C5 C6 C7 0.4(3)
C5 C6 C7 C2 -0.7(3)
C3 C2 C7 C6 0.4(3)
C1 C2 C7 C6 -179.37(19)
N1 N2 C8 C9 -175.97(17)
N1 N2 C8 C13 3.5(3)
N2 C8 C9 C10 178.24(17)
C13 C8 C9 C10 -1.3(3)
C8 C9 C10 C11 1.2(3)
C8 C9 C10 C14 -174.88(18)
C9 C10 C11 O3 -179.55(18)
C14 C10 C11 O3 -3.4(3)
C9 C10 C11 C12 -0.4(3)
C14 C10 C11 C12 175.75(18)
O3 C11 C12 C13 178.73(18)
C10 C11 C12 C13 -0.5(3)
C11 C12 C13 C8 0.5(3)
C9 C8 C13 C12 0.4(3)
N2 C8 C13 C12 -179.05(19)
C15 N3 C14 C10 -175.66(17)
C9 C10 C14 N3 176.46(18)
C11 C10 C14 N3 0.4(3)
C14 N3 C15 C16 27.4(3)
C14 N3 C15 C20 -155.52(19)
C20 C15 C16 C17 1.5(3)
N3 C15 C16 C17 178.5(2)
C15 C16 C17 C18 -1.3(4)
C16 C17 C18 C19 0.5(4)
C16 C17 C18 Br -176.64(17)
C17 C18 C19 C20 0.2(3)
Br C18 C19 C20 177.29(16)
C18 C19 C20 C15 0.0(3)
C16 C15 C20 C19 -0.8(3)
N3 C15 C20 C19 -177.98(18)
C27 C22 C23 C24 0.0
C21 C22 C23 C24 -179.3(5)
C22 C23 C24 C25 0.0
C23 C24 C25 C26 0.0
C24 C25 C26 C27 0.0
C25 C26 C27 C22 0.0
C23 C22 C27 C26 0.0
C21 C22 C27 C26 179.3(5)
